data_7229999
loop_
_publ_author_name
'Kakkar, Shubhangi'
'Bhattacharya, Biswajit'
'Reddy, C. Malla'
'Ghosh, Soumyajit'

_publ_section_title
;
 Tuning mechanical behaviour by controlling the structure of a series of
 theophylline co-crystals
;
_journal_issue 8
_journal_name_full CrystEngComm
_journal_page_first 1101
_journal_paper_doi 10.1039/C7CE01915G
_journal_volume 20
_journal_year 2018
_chemical_formula_moiety '2(C7 H8 N4 O2), C6 H6 N2 O'
_chemical_formula_sum 'C20 H22 N10 O5'
_chemical_formula_weight 482.48
_chemical_melting_point 461.06
_chemical_name_common Theophylline:picolinamide
_space_group_IT_number 2
_space_group_name_Hall '-P 1'
_space_group_name_H-M_alt 'P -1'
_symmetry_cell_setting triclinic
_symmetry_space_group_name_Hall '-P 1'
_symmetry_space_group_name_H-M 'P -1'
_atom_sites_solution_hydrogens geom
_atom_sites_solution_primary direct
_atom_sites_solution_secondary difmap
_audit_creation_method SHELXL-97
_audit_update_record
;
2012-12-10 deposited with the CCDC.
2018-01-17 downloaded from the CCDC.
;
_cell_angle_alpha 96.817(2)
_cell_angle_beta 99.412(2)
_cell_angle_gamma 103.672(2)
_cell_formula_units_Z 2
_cell_length_a 8.0597(7)
_cell_length_b 9.6051(9)
_cell_length_c 14.2402(13)
_cell_measurement_reflns_used 7680
_cell_measurement_temperature 100
_cell_measurement_theta_max 27.90
_cell_measurement_theta_min 2.45
_cell_volume 1042.40(16)
_computing_cell_refinement 'Bruker SMART'
_computing_data_collection 'Bruker SMART'
_computing_data_reduction 'Bruker SAINT'
_computing_molecular_graphics 'Bruker SHELXTL'
_computing_publication_material 'Bruker SHELXTL'
_computing_structure_refinement 'SHELXL-97 (Sheldrick, 1997)'
_computing_structure_solution 'SHELXS-97 (Sheldrick, 1990)'
_diffrn_ambient_temperature 100
_diffrn_measured_fraction_theta_full 1.000
_diffrn_measured_fraction_theta_max 1.000
_diffrn_measurement_device_type 'BRUKER KAPPA APEX II DUO'
_diffrn_measurement_method 'phi and omega scans'
_diffrn_radiation_monochromator graphite
_diffrn_radiation_source 'fine-focus sealed tube'
_diffrn_radiation_type MoK\a
_diffrn_radiation_wavelength 0.71073
_diffrn_reflns_av_R_equivalents 0.0333
_diffrn_reflns_av_sigmaI/netI 0.0267
_diffrn_reflns_limit_h_max 10
_diffrn_reflns_limit_h_min -8
_diffrn_reflns_limit_k_max 12
_diffrn_reflns_limit_k_min -12
_diffrn_reflns_limit_l_max 18
_diffrn_reflns_limit_l_min -18
_diffrn_reflns_number 17506
_diffrn_reflns_theta_full 27.00
_diffrn_reflns_theta_max 27.00
_diffrn_reflns_theta_min 2.21
_diffrn_standards_decay_% 0
_diffrn_standards_interval_count 0
_diffrn_standards_interval_time 0
_diffrn_standards_number 0
_exptl_absorpt_coefficient_mu 0.116
_exptl_absorpt_correction_T_max 0.976
_exptl_absorpt_correction_T_min 0.943
_exptl_absorpt_correction_type multi-scan
_exptl_absorpt_process_details 'multi-scan absorption correction'
_exptl_crystal_colour white
_exptl_crystal_density_diffrn 1.537
_exptl_crystal_density_method 'not measured'
_exptl_crystal_description block
_exptl_crystal_F_000 504
_exptl_crystal_size_max 0.55
_exptl_crystal_size_mid 0.42
_exptl_crystal_size_min 0.21
_refine_diff_density_max 0.196
_refine_diff_density_min -0.382
_refine_diff_density_rms 0.073
_refine_ls_extinction_method none
_refine_ls_goodness_of_fit_ref 1.038
_refine_ls_hydrogen_treatment mixed
_refine_ls_matrix_type full
_refine_ls_number_parameters 325
_refine_ls_number_reflns 4557
_refine_ls_number_restraints 0
_refine_ls_restrained_S_all 1.038
_refine_ls_R_factor_all 0.0419
_refine_ls_R_factor_gt 0.0359
_refine_ls_shift/su_max 0.000
_refine_ls_shift/su_mean 0.000
_refine_ls_structure_factor_coef Fsqd
_refine_ls_weighting_details 'calc w=1/[\s^2^(Fo^2^)+(0.0455P)^2^+0.4596P] where P=(Fo^2^+2Fc^2^)/3'
_refine_ls_weighting_scheme calc
_refine_ls_wR_factor_gt 0.0897
_refine_ls_wR_factor_ref 0.0943
_reflns_number_gt 3992
_reflns_number_total 4557
_reflns_threshold_expression >2sigma(I)
_cod_data_source_file c7ce01915g2.cif
_cod_data_source_block cmr_sg_131_1
_cod_depositor_comments
;
The following automatic conversions were performed:

'_symmetry_cell_setting' value 'Triclinic' changed to 'triclinic'
according to
/home/data/users/saulius/crontab/automatic-downloads/rss-feeds/RSC/lib/dictionaries/cif_core.dic
dictionary named 'cif_core.dic' version 2.4.2 from 2011-04-26.

Automatic conversion script
Id: cif_fix_values 4973 2017-02-22 13:04:09Z antanas 

 Adding full bibliography for 7229994--7229999.cif.
;
_cod_original_sg_symbol_H-M 'P-1 '
_cod_database_code 7229999

loop_
_symmetry_equiv_pos_as_xyz
'x, y, z'
'-x, -y, -z'

loop_
_atom_site_label
_atom_site_type_symbol
_atom_site_fract_x
_atom_site_fract_y
_atom_site_fract_z
_atom_site_U_iso_or_equiv
_atom_site_adp_type
_atom_site_occupancy
_atom_site_symmetry_multiplicity
_atom_site_calc_flag
_atom_site_refinement_flags
O1 O 0.47748(12) 0.33754(11) 0.14622(6) 0.0209(2) Uani 1 1 d .
O2 O 0.71683(13) 0.43837(10) 0.46936(6) 0.0186(2) Uani 1 1 d .
O3 O 0.00030(12) 0.25107(10) 0.62960(6) 0.0186(2) Uani 1 1 d .
N11 N -0.07654(16) 0.46354(12) 0.65412(8) 0.0186(2) Uani 1 1 d .
H4 H -0.1230 0.4391 0.6025 0.028 Uiso 1 1 calc R
O7 O 0.16866(12) -0.11315(10) 0.07623(6) 0.0175(2) Uani 1 1 d .
O6 O 0.44283(12) -0.14139(10) 0.37903(6) 0.0173(2) Uani 1 1 d .
N1 N 0.59578(14) 0.38436(11) 0.30846(7) 0.0152(2) Uani 1 1 d .
N2 N 0.62279(14) 0.18131(11) 0.20562(7) 0.0149(2) Uani 1 1 d .
N10 N 0.07779(14) 0.51575(11) 0.84055(8) 0.0158(2) Uani 1 1 d .
N6 N 0.16549(14) 0.06187(11) 0.19782(7) 0.0137(2) Uani 1 1 d .
N7 N 0.30870(14) -0.12219(11) 0.22785(7) 0.0136(2) Uani 1 1 d .
N5 N 0.83515(14) 0.15618(11) 0.43597(7) 0.0143(2) Uani 1 1 d .
H1 H 0.8730 0.1817 0.4972 0.017 Uiso 1 1 calc R
C2 C 0.74731(16) 0.22763(13) 0.37482(9) 0.0132(2) Uani 1 1 d .
C3 C 0.69090(16) 0.35612(13) 0.39190(9) 0.0138(2) Uani 1 1 d .
C4 C 0.56016(16) 0.30306(14) 0.21522(9) 0.0153(3) Uani 1 1 d .
C5 C 0.52558(18) 0.51247(14) 0.31952(10) 0.0196(3) Uani 1 1 d .
H5A H 0.4811 0.5178 0.3780 0.029 Uiso 1 1 calc R
H5B H 0.4333 0.5044 0.2655 0.029 Uiso 1 1 calc R
H5C H 0.6166 0.5987 0.3222 0.029 Uiso 1 1 calc R
C6 C 0.59374(18) 0.09629(15) 0.10936(9) 0.0187(3) Uani 1 1 d .
H6A H 0.6644 0.1504 0.0710 0.028 Uiso 1 1 calc R
H6B H 0.4731 0.0761 0.0792 0.028 Uiso 1 1 calc R
H6C H 0.6247 0.0066 0.1147 0.028 Uiso 1 1 calc R
C7 C 0.71363(16) 0.14445(13) 0.28527(9) 0.0135(2) Uani 1 1 d .
C8 C 0.84928(17) 0.03809(13) 0.37994(9) 0.0157(3) Uani 1 1 d .
H8 H 0.9045 -0.0288 0.4038 0.019 Uiso 1 1 calc R
N4 N 0.77691(14) 0.02568(11) 0.28709(8) 0.0156(2) Uani 1 1 d .
C10 C 0.24423(18) 0.45270(14) 0.97727(9) 0.0186(3) Uani 1 1 d .
H10 H 0.2964 0.4759 1.0424 0.022 Uiso 1 1 calc R
C11 C 0.25447(17) 0.32787(14) 0.92187(9) 0.0185(3) Uani 1 1 d .
H11 H 0.3140 0.2658 0.9491 0.022 Uiso 1 1 calc R
C12 C 0.17448(17) 0.29644(14) 0.82483(9) 0.0164(3) Uani 1 1 d .
H12 H 0.1782 0.2128 0.7859 0.020 Uiso 1 1 calc R
C13 C 0.08893(16) 0.39355(13) 0.78770(9) 0.0140(2) Uani 1 1 d .
C14 C -0.00018(16) 0.36368(13) 0.68308(9) 0.0141(2) Uani 1 1 d .
C15 C 0.15452(17) 0.54295(14) 0.93383(9) 0.0174(3) Uani 1 1 d .
H15 H 0.1475 0.6265 0.9716 0.021 Uiso 1 1 calc R
C16 C 0.20986(16) -0.06064(13) 0.16184(9) 0.0134(2) Uani 1 1 d .
C17 C 0.21992(16) 0.11902(13) 0.29435(9) 0.0128(2) Uani 1 1 d .
N9 N 0.19212(14) 0.24186(11) 0.33951(7) 0.0154(2) Uani 1 1 d .
C19 C 0.26977(17) 0.25028(13) 0.43093(9) 0.0160(3) Uani 1 1 d .
H19 H 0.2728 0.3248 0.4798 0.019 Uiso 1 1 calc R
C20 C 0.36165(16) -0.07461(13) 0.32775(9) 0.0129(2) Uani 1 1 d .
C21 C 0.36236(18) -0.24825(14) 0.18709(9) 0.0175(3) Uani 1 1 d .
H21A H 0.2760 -0.3357 0.1883 0.026 Uiso 1 1 calc R
H21B H 0.4720 -0.2500 0.2246 0.026 Uiso 1 1 calc R
H21C H 0.3742 -0.2415 0.1217 0.026 Uiso 1 1 calc R
C22 C 0.31266(16) 0.05363(13) 0.35697(8) 0.0133(2) Uani 1 1 d .
N8 N 0.34337(14) 0.14074(11) 0.44581(7) 0.0143(2) Uani 1 1 d .
H23 H 0.3984 0.1276 0.4997 0.017 Uiso 1 1 calc R
C24 C 0.06615(18) 0.13158(15) 0.13100(9) 0.0186(3) Uani 1 1 d .
H24A H 0.0218 0.2006 0.1670 0.028 Uiso 1 1 calc R
H24B H -0.0292 0.0591 0.0898 0.028 Uiso 1 1 calc R
H24C H 0.1408 0.1807 0.0924 0.028 Uiso 1 1 calc R
H5 H -0.073(2) 0.5415(19) 0.6953(12) 0.025(4) Uiso 1 1 d .

loop_
_atom_site_aniso_label
_atom_site_aniso_U_11
_atom_site_aniso_U_22
_atom_site_aniso_U_33
_atom_site_aniso_U_23
_atom_site_aniso_U_13
_atom_site_aniso_U_12
O1 0.0212(5) 0.0256(5) 0.0158(5) 0.0066(4) -0.0008(4) 0.0075(4)
O2 0.0246(5) 0.0162(4) 0.0155(4) -0.0008(4) 0.0002(4) 0.0105(4)
O3 0.0242(5) 0.0171(4) 0.0141(4) -0.0011(3) -0.0003(4) 0.0094(4)
N11 0.0240(6) 0.0172(5) 0.0133(5) -0.0021(4) -0.0025(4) 0.0095(5)
O7 0.0197(5) 0.0216(5) 0.0106(4) -0.0002(3) 0.0001(3) 0.0074(4)
O6 0.0211(5) 0.0170(4) 0.0141(4) 0.0033(3) -0.0005(4) 0.0081(4)
N1 0.0172(5) 0.0140(5) 0.0152(5) 0.0026(4) 0.0012(4) 0.0066(4)
N2 0.0173(5) 0.0159(5) 0.0104(5) 0.0011(4) 0.0005(4) 0.0043(4)
N10 0.0169(5) 0.0150(5) 0.0152(5) 0.0012(4) 0.0029(4) 0.0046(4)
N6 0.0153(5) 0.0154(5) 0.0102(5) 0.0011(4) 0.0000(4) 0.0060(4)
N7 0.0163(5) 0.0127(5) 0.0114(5) 0.0001(4) 0.0011(4) 0.0052(4)
N5 0.0173(5) 0.0146(5) 0.0120(5) 0.0019(4) 0.0012(4) 0.0079(4)
C2 0.0134(6) 0.0135(6) 0.0126(6) 0.0023(5) 0.0008(5) 0.0043(5)
C3 0.0143(6) 0.0133(6) 0.0136(6) 0.0018(5) 0.0016(5) 0.0040(5)
C4 0.0136(6) 0.0169(6) 0.0148(6) 0.0041(5) 0.0023(5) 0.0023(5)
C5 0.0229(7) 0.0160(6) 0.0216(7) 0.0047(5) 0.0002(5) 0.0105(5)
C6 0.0210(7) 0.0216(7) 0.0110(6) -0.0010(5) 0.0010(5) 0.0037(5)
C7 0.0132(6) 0.0136(6) 0.0134(6) 0.0021(5) 0.0030(5) 0.0027(5)
C8 0.0184(6) 0.0135(6) 0.0171(6) 0.0029(5) 0.0042(5) 0.0073(5)
N4 0.0175(5) 0.0141(5) 0.0151(5) 0.0009(4) 0.0027(4) 0.0051(4)
C10 0.0205(7) 0.0209(7) 0.0124(6) 0.0013(5) 0.0008(5) 0.0038(5)
C11 0.0207(7) 0.0199(6) 0.0164(6) 0.0051(5) 0.0023(5) 0.0084(5)
C12 0.0182(6) 0.0159(6) 0.0158(6) 0.0020(5) 0.0036(5) 0.0062(5)
C13 0.0131(6) 0.0143(6) 0.0140(6) 0.0014(5) 0.0032(5) 0.0026(5)
C14 0.0133(6) 0.0144(6) 0.0143(6) 0.0016(5) 0.0023(5) 0.0034(5)
C15 0.0207(7) 0.0155(6) 0.0150(6) -0.0007(5) 0.0033(5) 0.0042(5)
C16 0.0121(6) 0.0152(6) 0.0124(6) 0.0024(5) 0.0016(5) 0.0033(5)
C17 0.0118(6) 0.0132(6) 0.0127(6) 0.0019(5) 0.0021(4) 0.0024(5)
N9 0.0175(5) 0.0136(5) 0.0146(5) 0.0005(4) 0.0025(4) 0.0048(4)
C19 0.0193(6) 0.0140(6) 0.0145(6) 0.0003(5) 0.0029(5) 0.0052(5)
C20 0.0122(6) 0.0130(6) 0.0120(6) 0.0019(4) 0.0006(4) 0.0016(5)
C21 0.0224(7) 0.0152(6) 0.0155(6) -0.0006(5) 0.0019(5) 0.0091(5)
C22 0.0147(6) 0.0142(6) 0.0096(5) 0.0013(4) 0.0009(4) 0.0026(5)
N8 0.0179(5) 0.0140(5) 0.0101(5) 0.0009(4) 0.0003(4) 0.0047(4)
C24 0.0201(7) 0.0235(7) 0.0145(6) 0.0054(5) -0.0001(5) 0.0113(5)

loop_
_atom_type_symbol
_atom_type_description
_atom_type_scat_dispersion_real
_atom_type_scat_dispersion_imag
_atom_type_scat_source
C C 0.0033 0.0016 'International Tables Vol C Tables 4.2.6.8 and 6.1.1.4'
H H 0.0000 0.0000 'International Tables Vol C Tables 4.2.6.8 and 6.1.1.4'
N N 0.0061 0.0033 'International Tables Vol C Tables 4.2.6.8 and 6.1.1.4'
O O 0.0106 0.0060 'International Tables Vol C Tables 4.2.6.8 and 6.1.1.4'

loop_
_geom_angle_atom_site_label_1
_geom_angle_atom_site_label_2
_geom_angle_atom_site_label_3
_geom_angle
C14 N11 H4 109.5
C14 N11 H5 120.2(11)
H4 N11 H5 130.2
C3 N1 C4 126.68(10)
C3 N1 C5 116.49(10)
C4 N1 C5 116.83(10)
C7 N2 C4 119.93(10)
C7 N2 C6 121.62(10)
C4 N2 C6 118.43(10)
C15 N10 C13 117.08(11)
C16 N6 C17 119.65(10)
C16 N6 C24 118.74(10)
C17 N6 C24 121.57(10)
C20 N7 C16 126.66(10)
C20 N7 C21 117.26(10)
C16 N7 C21 116.07(10)
C8 N5 C2 105.66(10)
C8 N5 H1 127.2
C2 N5 H1 127.2
C7 C2 N5 105.33(10)
C7 C2 C3 122.73(11)
N5 C2 C3 131.91(11)
O2 C3 N1 120.39(11)
O2 C3 C2 127.23(12)
N1 C3 C2 112.38(10)
O1 C4 N2 121.45(12)
O1 C4 N1 121.93(12)
N2 C4 N1 116.62(11)
N1 C5 H5A 109.5
N1 C5 H5B 109.5
H5A C5 H5B 109.5
N1 C5 H5C 109.5
H5A C5 H5C 109.5
H5B C5 H5C 109.5
N2 C6 H6A 109.5
N2 C6 H6B 109.5
H6A C6 H6B 109.5
N2 C6 H6C 109.5
H6A C6 H6C 109.5
H6B C6 H6C 109.5
N4 C7 C2 112.12(11)
N4 C7 N2 126.24(11)
C2 C7 N2 121.63(11)
N4 C8 N5 113.98(11)
N4 C8 H8 123.0
N5 C8 H8 123.0
C8 N4 C7 102.91(10)
C11 C10 C15 118.76(12)
C11 C10 H10 120.6
C15 C10 H10 120.6
C10 C11 C12 119.03(12)
C10 C11 H11 120.5
C12 C11 H11 120.5
C13 C12 C11 118.09(12)
C13 C12 H12 121.0
C11 C12 H12 121.0
N10 C13 C12 123.70(12)
N10 C13 C14 116.35(11)
C12 C13 C14 119.94(11)
O3 C14 N11 124.05(12)
O3 C14 C13 120.46(11)
N11 C14 C13 115.48(11)
N10 C15 C10 123.35(12)
N10 C15 H15 118.3
C10 C15 H15 118.3
O7 C16 N6 122.07(11)
O7 C16 N7 120.92(11)
N6 C16 N7 117.00(10)
N9 C17 C22 112.02(11)
N9 C17 N6 126.40(11)
C22 C17 N6 121.59(11)
C19 N9 C17 103.25(10)
N9 C19 N8 113.62(11)
N9 C19 H19 123.2
N8 C19 H19 123.2
O6 C20 N7 120.67(11)
O6 C20 C22 127.57(11)
N7 C20 C22 111.75(10)
N7 C21 H21A 109.5
N7 C21 H21B 109.5
H21A C21 H21B 109.5
N7 C21 H21C 109.5
H21A C21 H21C 109.5
H21B C21 H21C 109.5
C17 C22 N8 105.01(11)
C17 C22 C20 123.24(11)
N8 C22 C20 131.74(11)
C19 N8 C22 106.09(10)
C19 N8 H23 127.0
C22 N8 H23 127.0
N6 C24 H24A 109.5
N6 C24 H24B 109.5
H24A C24 H24B 109.5
N6 C24 H24C 109.5
H24A C24 H24C 109.5
H24B C24 H24C 109.5

loop_
_geom_bond_atom_site_label_1
_geom_bond_atom_site_label_2
_geom_bond_distance
O1 C4 1.2192(15)
O2 C3 1.2345(15)
O3 C14 1.2479(15)
N11 C14 1.3262(16)
N11 H4 0.7500
N11 H5 0.885(17)
O7 C16 1.2221(15)
O6 C20 1.2352(15)
N1 C3 1.3965(16)
N1 C4 1.4066(16)
N1 C5 1.4735(16)
N2 C7 1.3763(16)
N2 C4 1.3801(16)
N2 C6 1.4627(15)
N10 C15 1.3371(17)
N10 C13 1.3470(16)
N6 C16 1.3751(16)
N6 C17 1.3759(16)
N6 C24 1.4663(15)
N7 C20 1.4035(15)
N7 C16 1.4062(15)
N7 C21 1.4671(15)
N5 C8 1.3462(16)
N5 C2 1.3785(15)
N5 H1 0.8600
C2 C7 1.3713(17)
C2 C3 1.4210(17)
C5 H5A 0.9600
C5 H5B 0.9600
C5 H5C 0.9600
C6 H6A 0.9600
C6 H6B 0.9600
C6 H6C 0.9600
C7 N4 1.3565(16)
C8 N4 1.3342(17)
C8 H8 0.9300
C10 C11 1.3821(18)
C10 C15 1.3907(18)
C10 H10 0.9300
C11 C12 1.3907(18)
C11 H11 0.9300
C12 C13 1.3881(17)
C12 H12 0.9300
C13 C14 1.5063(17)
C15 H15 0.9300
C17 N9 1.3593(16)
C17 C22 1.3730(17)
N9 C19 1.3333(16)
C19 N8 1.3456(16)
C19 H19 0.9300
C20 C22 1.4172(17)
C21 H21A 0.9600
C21 H21B 0.9600
C21 H21C 0.9600
C22 N8 1.3820(15)
N8 H23 0.8600
C24 H24A 0.9600
C24 H24B 0.9600
C24 H24C 0.9600
